data_7158832
loop_
_publ_author_name
'Inami, Hazuki'
'Inagaki, Yusuke'
'Setaka, Wataru'

_publ_section_title
;
 Design of Rotational Potential in Phenyltriptycene Molecular Rotor by
 Exploiting CH/\p-Interaction between Tripticil Hydrogen and Phenyl
;
_journal_name_full 'Organic &amp; Biomolecular Chemistry'
_journal_paper_doi 10.1039/D2OB01179D
_journal_year 2022
_chemical_compound_source no
_chemical_formula_moiety 'C26 H20 N2'
_chemical_formula_sum 'C26 H20 N2'
_chemical_formula_weight 360.44
_chemical_name_common TripPh(NH2)2
_chemical_name_systematic (diaminophenyl)triptycene
_chemical_temperature_decomposition 548
_space_group_crystal_system triclinic
_space_group_IT_number 2
_space_group_name_Hall '-P 1'
_space_group_name_H-M_alt 'P -1'
_atom_sites_solution_hydrogens geom
_audit_creation_method SHELXL-2018/3
_audit_update_record
;
2022-06-30 deposited with the CCDC.	2022-08-19 downloaded from the CCDC.
;
_cell_angle_alpha 105.1070(10)
_cell_angle_beta 97.6730(10)
_cell_angle_gamma 96.1400(10)
_cell_formula_units_Z 6
_cell_length_a 8.58090(10)
_cell_length_b 16.4594(3)
_cell_length_c 20.4778(4)
_cell_measurement_reflns_used 1846
_cell_measurement_temperature 100(2)
_cell_measurement_theta_max 77.7531
_cell_measurement_theta_min 2.7528
_cell_volume 2736.72(8)
_computing_cell_refinement 'APEX3 v2019.1-0 (Bruker AXS)'
_computing_data_collection 'Bruker Instrument Service vV6.2.12'
_computing_data_reduction 'SAINT V8.40A (Bruker Nano, Inc., 2019)'
_computing_molecular_graphics 'Ortep-3 for Windows (Farrugia, 2020)'
_computing_publication_material 'WinGX (Farrugia, 2020)'
_computing_structure_refinement 'SHELXL-2018/3 (Sheldrick, 2018)'
_computing_structure_solution 'Sir-2011 (IUCr, 2011)'
_diffrn_ambient_temperature 100(2)
_diffrn_detector_area_resol_mean 7.3910
_diffrn_measured_fraction_theta_full 0.976
_diffrn_measured_fraction_theta_max 0.955
_diffrn_measurement_device_type 'Bruker D8 goniometer'
_diffrn_measurement_method 'omega scans'
_diffrn_radiation_monochromator 'multilayered conforcal mirror'
_diffrn_radiation_type CuK\a
_diffrn_radiation_wavelength 1.54178
_diffrn_reflns_av_R_equivalents 0.0302
_diffrn_reflns_av_unetI/netI 0.0371
_diffrn_reflns_Laue_measured_fraction_full 0.976
_diffrn_reflns_Laue_measured_fraction_max 0.955
_diffrn_reflns_limit_h_max 8
_diffrn_reflns_limit_h_min -10
_diffrn_reflns_limit_k_max 20
_diffrn_reflns_limit_k_min -20
_diffrn_reflns_limit_l_max 25
_diffrn_reflns_limit_l_min -25
_diffrn_reflns_number 23640
_diffrn_reflns_point_group_measured_fraction_full 0.976
_diffrn_reflns_point_group_measured_fraction_max 0.955
_diffrn_reflns_theta_full 66.500
_diffrn_reflns_theta_max 72.424
_diffrn_reflns_theta_min 2.267
_diffrn_source 'sealed tube'
_exptl_absorpt_coefficient_mu 0.591
_exptl_absorpt_correction_T_max 0.97
_exptl_absorpt_correction_T_min 0.90
_exptl_absorpt_correction_type multi-scan
_exptl_absorpt_process_details
;
SADABS-2016/2 - Bruker AXS area detector scaling and absorption correction
;
_exptl_crystal_colour colorless
_exptl_crystal_density_diffrn 1.312
_exptl_crystal_description prism
_exptl_crystal_F_000 1140
_exptl_crystal_recrystallization_method 'Re-crystallisation from solvent: toluene'
_exptl_crystal_size_max 0.280
_exptl_crystal_size_mid 0.230
_exptl_crystal_size_min 0.100
_refine_diff_density_max 0.439
_refine_diff_density_min -0.510
_refine_diff_density_rms 0.046
_refine_ls_extinction_method none
_refine_ls_goodness_of_fit_ref 1.027
_refine_ls_hydrogen_treatment constr
_refine_ls_matrix_type full
_refine_ls_number_parameters 757
_refine_ls_number_reflns 10346
_refine_ls_number_restraints 0
_refine_ls_restrained_S_all 1.027
_refine_ls_R_factor_all 0.0539
_refine_ls_R_factor_gt 0.0467
_refine_ls_shift/su_max 0.000
_refine_ls_shift/su_mean 0.000
_refine_ls_structure_factor_coef Fsqd
_refine_ls_weighting_details 'w=1/[\s^2^(Fo^2^)+(0.0524P)^2^+1.8253P] where P=(Fo^2^+2Fc^2^)/3'
_refine_ls_weighting_scheme calc
_refine_ls_wR_factor_gt 0.1175
_refine_ls_wR_factor_ref 0.1225
_reflns_Friedel_coverage 0.000
_reflns_number_gt 8987
_reflns_number_total 10346
_reflns_threshold_expression 'I > 2\s(I)'
_cod_data_source_file d2ob01179d2.cif
_cod_data_source_block TripPh(NH2)2
_cod_depositor_comments
;
The following automatic conversions were performed:

data name '_chemical_melting_point' was changed to
'_chemical_temperature_decomposition' since the value had been '548 K
(decomp.)'. The value '548 K (decomp.)' was changed to '548'.

data item '_exptl_absorpt_correction_type' value 'Multi-Scan' was
changed to 'multi-scan' in accordance with the
/home/data/users/saulius/crontab/automatic-downloads/rss-feeds/RSC/lib/dictionaries/cif_core.dic
dictionary named 'cif_core.dic' version 2.4.2 last updated on
2011-04-26.

Automatic conversion script
Id: cif_fix_values 7556 2019-12-06 15:28:31Z antanas 
;
_cod_database_code 7158832
_shelx_shelxl_version_number 2018/3
_shelx_space_group_comment
;
The symmetry employed for this shelxl refinement is uniquely defined
by the following loop, which should always be used as a source of
symmetry information in preference to the above space-group names.
They are only intended as comments.
;
_shelx_estimated_absorpt_t_min 0.852
_shelx_estimated_absorpt_t_max 0.943

loop_
_space_group_symop_operation_xyz
'x, y, z'
'-x, -y, -z'

loop_
_atom_site_label
_atom_site_type_symbol
_atom_site_fract_x
_atom_site_fract_y
_atom_site_fract_z
_atom_site_U_iso_or_equiv
_atom_site_adp_type
_atom_site_occupancy
_atom_site_site_symmetry_order
_atom_site_calc_flag
_atom_site_refinement_flags_posn
_atom_site_refinement_flags_adp
_atom_site_refinement_flags_occupancy
_atom_site_disorder_assembly
_atom_site_disorder_group
N1 N 0.07097(19) 0.66883(10) 0.17019(7) 0.0293(3) Uani 1 1 d . . . . .
H1A H 0.003182 0.649034 0.131489 0.035 Uiso 1 1 calc R U . . .
H1B H 0.121004 0.721341 0.181711 0.035 Uiso 1 1 calc R U . . .
N2 N -0.02329(19) 0.39838(10) 0.22121(8) 0.0300(3) Uani 1 1 d . . . . .
H2A H -0.088527 0.377307 0.181900 0.036 Uiso 1 1 calc R U . . .
H2B H -0.004674 0.366260 0.248819 0.036 Uiso 1 1 calc R U . . .
C1 C 0.22763(17) 0.60049(10) 0.32169(8) 0.0157(3) Uani 1 1 d . . . . .
C2 C 0.20112(19) 0.65026(10) 0.27663(8) 0.0180(3) Uani 1 1 d . . . . .
H2 H 0.252722 0.707429 0.288949 0.022 Uiso 1 1 calc R U . . .
C3 C 0.0992(2) 0.61678(11) 0.21344(8) 0.0210(3) Uani 1 1 d . . . . .
C4 C 0.02126(19) 0.53361(11) 0.19613(8) 0.0220(3) Uani 1 1 d . . . . .
H4 H -0.052101 0.511527 0.154457 0.026 Uiso 1 1 calc R U . . .
C5 C 0.05050(19) 0.48257(11) 0.23974(8) 0.0208(3) Uani 1 1 d . . . . .
C6 C 0.15815(18) 0.51542(10) 0.30134(8) 0.0177(3) Uani 1 1 d . . . . .
H6 H 0.183944 0.479423 0.329421 0.021 Uiso 1 1 calc R U . . .
C7 C 0.34747(17) 0.63755(9) 0.38782(8) 0.0142(3) Uani 1 1 d . . . . .
C8 C 0.58010(18) 0.70149(10) 0.49304(8) 0.0156(3) Uani 1 1 d . . . . .
H8 H 0.667952 0.725737 0.533081 0.019 Uiso 1 1 calc R U . . .
C9 C 0.34837(18) 0.73296(9) 0.42470(8) 0.0147(3) Uani 1 1 d . . . . .
C10 C 0.22927(19) 0.78163(10) 0.41527(8) 0.0177(3) Uani 1 1 d . . . . .
H10 H 0.139894 0.758853 0.379874 0.021 Uiso 1 1 calc R U . . .
C11 C 0.2413(2) 0.86402(11) 0.45791(8) 0.0218(3) Uani 1 1 d . . . . .
H11 H 0.159413 0.897079 0.451381 0.026 Uiso 1 1 calc R U . . .
C12 C 0.3709(2) 0.89846(10) 0.50967(8) 0.0219(3) Uani 1 1 d . . . . .
H12 H 0.380125 0.955631 0.536977 0.026 Uiso 1 1 calc R U . . .
C13 C 0.48788(19) 0.84878(10) 0.52152(8) 0.0183(3) Uani 1 1 d . . . . .
H13 H 0.575114 0.871166 0.558010 0.022 Uiso 1 1 calc R U . . .
C14 C 0.47563(18) 0.76667(10) 0.47967(8) 0.0152(3) Uani 1 1 d . . . . .
C15 C 0.33419(18) 0.59895(9) 0.44903(8) 0.0149(3) Uani 1 1 d . . . . .
C16 C 0.20733(18) 0.54564(10) 0.45817(8) 0.0163(3) Uani 1 1 d . . . . .
H16 H 0.115483 0.526623 0.423624 0.020 Uiso 1 1 calc R U . . .
C17 C 0.21492(19) 0.51996(10) 0.51829(8) 0.0186(3) Uani 1 1 d . . . . .
H17 H 0.128928 0.482230 0.523723 0.022 Uiso 1 1 calc R U . . .
C18 C 0.34591(19) 0.54871(10) 0.57003(8) 0.0193(3) Uani 1 1 d . . . . .
H18 H 0.351525 0.529290 0.609969 0.023 Uiso 1 1 calc R U . . .
C19 C 0.46909(19) 0.60622(10) 0.56304(8) 0.0179(3) Uani 1 1 d . . . . .
H19 H 0.557586 0.628078 0.599005 0.021 Uiso 1 1 calc R U . . .
C20 C 0.46237(18) 0.63154(9) 0.50352(8) 0.0157(3) Uani 1 1 d . . . . .
C21 C 0.51621(18) 0.62810(9) 0.37150(8) 0.0151(3) Uani 1 1 d . . . . .
C22 C 0.55100(19) 0.58611(10) 0.30827(8) 0.0175(3) Uani 1 1 d . . . . .
H22 H 0.467942 0.562182 0.270194 0.021 Uiso 1 1 calc R U . . .
C23 C 0.7086(2) 0.57926(10) 0.30099(9) 0.0204(3) Uani 1 1 d . . . . .
H23 H 0.732743 0.549428 0.258043 0.024 Uiso 1 1 calc R U . . .
C24 C 0.83085(19) 0.61583(10) 0.35619(9) 0.0210(3) Uani 1 1 d . . . . .
H24 H 0.938161 0.612054 0.350492 0.025 Uiso 1 1 calc R U . . .
C25 C 0.79646(19) 0.65804(10) 0.41988(8) 0.0185(3) Uani 1 1 d . . . . .
H25 H 0.879667 0.683068 0.457706 0.022 Uiso 1 1 calc R U . . .
C26 C 0.63928(18) 0.66296(9) 0.42723(8) 0.0159(3) Uani 1 1 d . . . . .
N3 N -0.2437(2) -0.25623(9) 0.22941(8) 0.0309(4) Uani 1 1 d . . . . .
H3A H -0.291985 -0.299403 0.240502 0.037 Uiso 1 1 calc R U . . .
H3B H -0.226711 -0.262259 0.187080 0.037 Uiso 1 1 calc R U . . .
N4 N -0.17510(18) -0.08410(10) 0.46438(8) 0.0265(3) Uani 1 1 d . . . . .
H4A H -0.215034 -0.128648 0.476192 0.032 Uiso 1 1 calc R U . . .
H4B H -0.140888 -0.035397 0.495875 0.032 Uiso 1 1 calc R U . . .
C31 C -0.07505(18) -0.02936(10) 0.30923(8) 0.0186(3) Uani 1 1 d . . . . .
C32 C -0.1209(2) -0.10869(10) 0.26103(8) 0.0208(3) Uani 1 1 d . . . . .
H32 H -0.102372 -0.115792 0.215310 0.025 Uiso 1 1 calc R U . . .
C33 C -0.1939(2) -0.17786(10) 0.27916(9) 0.0228(3) Uani 1 1 d . . . . .
C34 C -0.2202(2) -0.16773(11) 0.34609(9) 0.0228(3) Uani 1 1 d . . . . .
H34 H -0.275324 -0.213555 0.358002 0.027 Uiso 1 1 calc R U . . .
C35 C -0.16603(19) -0.09070(11) 0.39567(9) 0.0207(3) Uani 1 1 d . . . . .
C36 C -0.09341(18) -0.02157(10) 0.37733(8) 0.0187(3) Uani 1 1 d . . . . .
H36 H -0.056339 0.030983 0.411348 0.022 Uiso 1 1 calc R U . . .
C37 C 0.01892(18) 0.04224(10) 0.28970(8) 0.0178(3) Uani 1 1 d . . . . .
C38 C 0.21148(19) 0.15481(10) 0.25618(9) 0.0216(3) Uani 1 1 d . . . . .
H38 H 0.284085 0.197808 0.243543 0.026 Uiso 1 1 calc R U . . .
C39 C -0.02520(19) 0.04631(10) 0.21463(8) 0.0187(3) Uani 1 1 d . . . . .
C40 C -0.1637(2) 0.00754(10) 0.16879(9) 0.0227(3) Uani 1 1 d . . . . .
H40 H -0.241885 -0.028140 0.181383 0.027 Uiso 1 1 calc R U . . .
C41 C -0.1869(2) 0.02145(11) 0.10413(9) 0.0276(4) Uani 1 1 d . . . . .
H41 H -0.280965 -0.005720 0.072548 0.033 Uiso 1 1 calc R U . . .
C42 C -0.0757(2) 0.07400(12) 0.08507(9) 0.0285(4) Uani 1 1 d . . . . .
H42 H -0.090748 0.080345 0.039953 0.034 Uiso 1 1 calc R U . . .
C43 C 0.0587(2) 0.11766(11) 0.13227(9) 0.0247(4) Uani 1 1 d . . . . .
H43 H 0.133237 0.156152 0.120494 0.030 Uiso 1 1 calc R U . . .
C44 C 0.08192(19) 0.10405(10) 0.19666(9) 0.0209(3) Uani 1 1 d . . . . .
C45 C 0.01316(19) 0.13612(10) 0.33003(8) 0.0187(3) Uani 1 1 d . . . . .
C46 C -0.0916(2) 0.16652(10) 0.37348(8) 0.0208(3) Uani 1 1 d . . . . .
H46 H -0.165772 0.127692 0.385064 0.025 Uiso 1 1 calc R U . . .
C47 C -0.0881(2) 0.25433(11) 0.40031(9) 0.0247(4) Uani 1 1 d . . . . .
H47 H -0.158770 0.274829 0.430666 0.030 Uiso 1 1 calc R U . . .
C48 C 0.0175(2) 0.31115(11) 0.38276(9) 0.0259(4) Uani 1 1 d . . . . .
H48 H 0.019752 0.370619 0.401183 0.031 Uiso 1 1 calc R U . . .
C49 C 0.1207(2) 0.28140(11) 0.33816(9) 0.0242(4) Uani 1 1 d . . . . .
H49 H 0.192547 0.320566 0.325758 0.029 Uiso 1 1 calc R U . . .
C50 C 0.11878(19) 0.19472(10) 0.31180(8) 0.0203(3) Uani 1 1 d . . . . .
C51 C 0.19640(19) 0.03090(10) 0.29969(8) 0.0187(3) Uani 1 1 d . . . . .
C52 C 0.2582(2) -0.03193(10) 0.32492(8) 0.0205(3) Uani 1 1 d . . . . .
H52 H 0.190167 -0.072009 0.338158 0.025 Uiso 1 1 calc R U . . .
C53 C 0.4207(2) -0.03540(11) 0.33055(8) 0.0234(4) Uani 1 1 d . . . . .
H53 H 0.463863 -0.077345 0.348632 0.028 Uiso 1 1 calc R U . . .
C54 C 0.5200(2) 0.02188(12) 0.30997(9) 0.0259(4) Uani 1 1 d . . . . .
H54 H 0.630128 0.017673 0.312552 0.031 Uiso 1 1 calc R U . . .
C55 C 0.4592(2) 0.08557(11) 0.28553(9) 0.0243(4) Uani 1 1 d . . . . .
H55 H 0.527290 0.125255 0.271932 0.029 Uiso 1 1 calc R U . . .
C56 C 0.2978(2) 0.09023(10) 0.28133(8) 0.0205(3) Uani 1 1 d . . . . .
N5 N 0.6371(2) -0.00296(10) -0.07229(8) 0.0339(4) Uani 1 1 d . . . . .
H5A H 0.649940 -0.040728 -0.109710 0.041 Uiso 1 1 calc R U . . .
H5B H 0.631824 -0.017927 -0.034316 0.041 Uiso 1 1 calc R U . . .
N6 N 0.6054(2) 0.20785(10) -0.19750(8) 0.0325(4) Uani 1 1 d . . . . .
H6A H 0.625749 0.171705 -0.234245 0.039 Uiso 1 1 calc R U . . .
H6B H 0.586229 0.258851 -0.198995 0.039 Uiso 1 1 calc R U . . .
C61 C 0.57381(19) 0.22211(11) -0.01659(9) 0.0213(3) Uani 1 1 d . . . . .
C62 C 0.5936(2) 0.13954(11) -0.01500(9) 0.0233(4) Uani 1 1 d . . . . .
H62 H 0.585575 0.123019 0.025695 0.028 Uiso 1 1 calc R U . . .
C63 C 0.6252(2) 0.08075(11) -0.07318(9) 0.0253(4) Uani 1 1 d . . . . .
C64 C 0.6337(2) 0.10388(11) -0.13332(9) 0.0272(4) Uani 1 1 d . . . . .
H64 H 0.659906 0.065001 -0.172031 0.033 Uiso 1 1 calc R U . . .
C65 C 0.6036(2) 0.18419(11) -0.13662(9) 0.0244(4) Uani 1 1 d . . . . .
C66 C 0.5758(2) 0.24302(11) -0.07834(9) 0.0227(3) Uani 1 1 d . . . . .
H66 H 0.557904 0.298247 -0.080672 0.027 Uiso 1 1 calc R U . . .
C67 C 0.5191(2) 0.28513(11) 0.04156(8) 0.0219(3) Uani 1 1 d . . . . .
C68 C 0.3849(2) 0.38937(12) 0.13039(9) 0.0285(4) Uani 1 1 d . . . . .
H68 H 0.334225 0.429009 0.164237 0.034 Uiso 1 1 calc R U . . .
C69 C 0.5606(2) 0.27945(11) 0.11623(8) 0.0222(3) Uani 1 1 d . . . . .
C70 C 0.6712(2) 0.23490(11) 0.14186(9) 0.0230(3) Uani 1 1 d . . . . .
H70 H 0.728074 0.200203 0.111695 0.028 Uiso 1 1 calc R U . . .
C71 C 0.6989(2) 0.24101(11) 0.21190(9) 0.0257(4) Uani 1 1 d . . . . .
H71 H 0.772194 0.209017 0.228903 0.031 Uiso 1 1 calc R U . . .
C72 C 0.6201(2) 0.29339(11) 0.25673(9) 0.0273(4) Uani 1 1 d . . . . .
H72 H 0.639348 0.296993 0.304245 0.033 Uiso 1 1 calc R U . . .
C73 C 0.5132(2) 0.34061(11) 0.23235(9) 0.0272(4) Uani 1 1 d . . . . .
H73 H 0.460412 0.377201 0.263139 0.033 Uiso 1 1 calc R U . . .
C74 C 0.4841(2) 0.33404(11) 0.16288(9) 0.0253(4) Uani 1 1 d . . . . .
C75 C 0.5771(2) 0.38133(11) 0.05124(8) 0.0235(4) Uani 1 1 d . . . . .
C76 C 0.6974(2) 0.41623(11) 0.02354(9) 0.0255(4) Uani 1 1 d . . . . .
H76 H 0.755686 0.380142 -0.004871 0.031 Uiso 1 1 calc R U . . .
C77 C 0.7333(2) 0.50489(12) 0.03739(10) 0.0306(4) Uani 1 1 d . . . . .
H77 H 0.813135 0.528571 0.016897 0.037 Uiso 1 1 calc R U . . .
C78 C 0.6532(2) 0.55779(12) 0.08057(10) 0.0331(4) Uani 1 1 d . . . . .
H78 H 0.676723 0.617728 0.089158 0.040 Uiso 1 1 calc R U . . .
C79 C 0.5380(2) 0.52337(12) 0.11159(9) 0.0315(4) Uani 1 1 d . . . . .
H79 H 0.484957 0.559760 0.142404 0.038 Uiso 1 1 calc R U . . .
C80 C 0.5010(2) 0.43571(11) 0.09734(9) 0.0268(4) Uani 1 1 d . . . . .
C81 C 0.3350(2) 0.27345(11) 0.02519(9) 0.0238(4) Uani 1 1 d . . . . .
C82 C 0.2402(2) 0.21306(12) -0.03047(9) 0.0275(4) Uani 1 1 d . . . . .
H82 H 0.287441 0.174932 -0.062650 0.033 Uiso 1 1 calc R U . . .
C83 C 0.0754(2) 0.20900(13) -0.03858(11) 0.0338(4) Uani 1 1 d . . . . .
H83 H 0.010140 0.167657 -0.076306 0.041 Uiso 1 1 calc R U . . .
C84 C 0.0064(2) 0.26474(14) 0.00789(12) 0.0382(5) Uani 1 1 d . . . . .
H84 H -0.105985 0.261742 0.001844 0.046 Uiso 1 1 calc R U . . .
C85 C 0.1013(2) 0.32545(13) 0.06371(11) 0.0352(4) Uani 1 1 d . . . . .
H85 H 0.053930 0.364025 0.095505 0.042 Uiso 1 1 calc R U . . .
C86 C 0.2646(2) 0.32895(12) 0.07231(9) 0.0278(4) Uani 1 1 d . . . . .

loop_
_atom_site_aniso_label
_atom_site_aniso_U_11
_atom_site_aniso_U_22
_atom_site_aniso_U_33
_atom_site_aniso_U_23
_atom_site_aniso_U_13
_atom_site_aniso_U_12
N1 0.0366(9) 0.0300(8) 0.0196(7) 0.0099(6) -0.0049(6) 0.0023(7)
N2 0.0338(9) 0.0251(8) 0.0238(8) 0.0026(6) -0.0026(6) -0.0078(6)
C1 0.0116(7) 0.0196(8) 0.0158(7) 0.0037(6) 0.0040(6) 0.0035(6)
C2 0.0171(8) 0.0189(8) 0.0173(8) 0.0044(6) 0.0030(6) 0.0014(6)
C3 0.0200(8) 0.0270(9) 0.0176(8) 0.0071(7) 0.0041(6) 0.0068(7)
C4 0.0174(8) 0.0282(9) 0.0168(8) 0.0017(7) -0.0003(6) 0.0030(6)
C5 0.0174(8) 0.0223(8) 0.0198(8) 0.0004(6) 0.0057(6) 0.0007(6)
C6 0.0164(8) 0.0202(8) 0.0171(7) 0.0051(6) 0.0045(6) 0.0033(6)
C7 0.0124(7) 0.0157(7) 0.0154(7) 0.0051(6) 0.0033(6) 0.0025(6)
C8 0.0128(7) 0.0170(7) 0.0164(7) 0.0049(6) 0.0005(6) 0.0017(6)
C9 0.0148(7) 0.0162(7) 0.0143(7) 0.0051(6) 0.0049(6) 0.0022(6)
C10 0.0156(8) 0.0214(8) 0.0166(7) 0.0062(6) 0.0021(6) 0.0036(6)
C11 0.0231(9) 0.0219(8) 0.0224(8) 0.0072(7) 0.0037(6) 0.0092(7)
C12 0.0271(9) 0.0166(8) 0.0214(8) 0.0029(6) 0.0049(7) 0.0049(7)
C13 0.0184(8) 0.0192(8) 0.0161(7) 0.0039(6) 0.0021(6) 0.0006(6)
C14 0.0135(7) 0.0178(7) 0.0159(7) 0.0062(6) 0.0048(6) 0.0021(6)
C15 0.0154(7) 0.0153(7) 0.0154(7) 0.0043(6) 0.0046(6) 0.0057(6)
C16 0.0141(7) 0.0178(7) 0.0168(7) 0.0037(6) 0.0029(6) 0.0036(6)
C17 0.0173(8) 0.0176(8) 0.0229(8) 0.0075(6) 0.0075(6) 0.0023(6)
C18 0.0219(8) 0.0204(8) 0.0190(8) 0.0091(6) 0.0052(6) 0.0065(6)
C19 0.0169(8) 0.0195(8) 0.0163(7) 0.0042(6) -0.0001(6) 0.0041(6)
C20 0.0139(7) 0.0149(7) 0.0192(8) 0.0047(6) 0.0044(6) 0.0040(6)
C21 0.0134(7) 0.0140(7) 0.0197(7) 0.0072(6) 0.0036(6) 0.0027(6)
C22 0.0177(8) 0.0172(8) 0.0188(8) 0.0065(6) 0.0037(6) 0.0030(6)
C23 0.0218(8) 0.0194(8) 0.0233(8) 0.0073(6) 0.0099(6) 0.0059(6)
C24 0.0154(8) 0.0207(8) 0.0317(9) 0.0120(7) 0.0089(7) 0.0061(6)
C25 0.0143(8) 0.0175(8) 0.0254(8) 0.0098(6) 0.0021(6) 0.0021(6)
C26 0.0148(7) 0.0144(7) 0.0205(8) 0.0077(6) 0.0037(6) 0.0029(6)
N3 0.0438(10) 0.0177(7) 0.0274(8) 0.0049(6) 0.0026(7) -0.0043(6)
N4 0.0336(8) 0.0241(8) 0.0244(8) 0.0091(6) 0.0079(6) 0.0054(6)
C31 0.0143(7) 0.0184(8) 0.0233(8) 0.0062(6) 0.0014(6) 0.0047(6)
C32 0.0222(8) 0.0206(8) 0.0200(8) 0.0064(6) 0.0022(6) 0.0042(6)
C33 0.0212(8) 0.0185(8) 0.0279(9) 0.0067(7) 0.0000(7) 0.0034(6)
C34 0.0213(8) 0.0200(8) 0.0305(9) 0.0125(7) 0.0048(7) 0.0036(6)
C35 0.0163(8) 0.0250(8) 0.0242(8) 0.0103(7) 0.0041(6) 0.0087(6)
C36 0.0155(8) 0.0179(8) 0.0221(8) 0.0045(6) 0.0013(6) 0.0043(6)
C37 0.0162(8) 0.0175(8) 0.0189(8) 0.0039(6) 0.0017(6) 0.0032(6)
C38 0.0183(8) 0.0210(8) 0.0258(9) 0.0091(7) 0.0024(6) -0.0004(6)
C39 0.0199(8) 0.0168(8) 0.0200(8) 0.0055(6) 0.0023(6) 0.0061(6)
C40 0.0230(9) 0.0190(8) 0.0251(8) 0.0066(7) -0.0002(7) 0.0026(6)
C41 0.0278(9) 0.0258(9) 0.0251(9) 0.0063(7) -0.0068(7) 0.0025(7)
C42 0.0343(10) 0.0304(10) 0.0224(9) 0.0111(7) 0.0003(7) 0.0083(8)
C43 0.0257(9) 0.0249(9) 0.0272(9) 0.0120(7) 0.0061(7) 0.0064(7)
C44 0.0193(8) 0.0197(8) 0.0242(8) 0.0066(7) 0.0025(6) 0.0050(6)
C45 0.0178(8) 0.0164(8) 0.0197(8) 0.0045(6) -0.0029(6) 0.0018(6)
C46 0.0195(8) 0.0194(8) 0.0229(8) 0.0060(6) 0.0011(6) 0.0029(6)
C47 0.0274(9) 0.0228(9) 0.0212(8) 0.0023(7) -0.0013(7) 0.0079(7)
C48 0.0314(10) 0.0150(8) 0.0260(9) 0.0015(7) -0.0055(7) 0.0036(7)
C49 0.0223(8) 0.0184(8) 0.0286(9) 0.0081(7) -0.0066(7) -0.0021(6)
C50 0.0168(8) 0.0203(8) 0.0223(8) 0.0071(6) -0.0031(6) 0.0014(6)
C51 0.0179(8) 0.0194(8) 0.0164(7) 0.0021(6) 0.0005(6) 0.0030(6)
C52 0.0230(8) 0.0198(8) 0.0177(8) 0.0034(6) 0.0023(6) 0.0043(6)
C53 0.0242(9) 0.0234(8) 0.0205(8) 0.0024(7) -0.0010(6) 0.0089(7)
C54 0.0158(8) 0.0320(9) 0.0255(9) 0.0015(7) -0.0004(6) 0.0057(7)
C55 0.0188(8) 0.0269(9) 0.0249(9) 0.0049(7) 0.0027(7) 0.0001(7)
C56 0.0188(8) 0.0212(8) 0.0192(8) 0.0036(6) 0.0009(6) 0.0016(6)
N5 0.0494(10) 0.0241(8) 0.0270(8) 0.0039(6) 0.0037(7) 0.0111(7)
N6 0.0477(10) 0.0277(8) 0.0220(8) 0.0051(6) 0.0092(7) 0.0052(7)
C61 0.0153(8) 0.0238(8) 0.0228(8) 0.0048(7) 0.0002(6) 0.0021(6)
C62 0.0208(8) 0.0257(9) 0.0228(8) 0.0066(7) 0.0018(6) 0.0039(7)
C63 0.0211(9) 0.0235(9) 0.0285(9) 0.0041(7) -0.0005(7) 0.0046(7)
C64 0.0268(9) 0.0262(9) 0.0250(9) 0.0003(7) 0.0038(7) 0.0056(7)
C65 0.0209(8) 0.0269(9) 0.0230(8) 0.0050(7) 0.0014(6) 0.0010(7)
C66 0.0204(8) 0.0208(8) 0.0254(9) 0.0051(7) 0.0012(6) 0.0030(6)
C67 0.0205(8) 0.0238(8) 0.0204(8) 0.0056(7) 0.0000(6) 0.0047(6)
C68 0.0329(10) 0.0290(9) 0.0230(9) 0.0031(7) 0.0050(7) 0.0124(8)
C69 0.0238(9) 0.0209(8) 0.0206(8) 0.0050(6) 0.0021(6) 0.0016(6)
C70 0.0227(9) 0.0200(8) 0.0244(9) 0.0047(7) 0.0008(7) 0.0017(6)
C71 0.0265(9) 0.0225(9) 0.0265(9) 0.0101(7) -0.0030(7) -0.0025(7)
C72 0.0320(10) 0.0279(9) 0.0199(8) 0.0082(7) 0.0009(7) -0.0044(7)
C73 0.0331(10) 0.0234(9) 0.0224(9) 0.0027(7) 0.0068(7) -0.0001(7)
C74 0.0268(9) 0.0239(9) 0.0242(9) 0.0054(7) 0.0027(7) 0.0044(7)
C75 0.0254(9) 0.0239(9) 0.0193(8) 0.0058(7) -0.0045(6) 0.0060(7)
C76 0.0252(9) 0.0254(9) 0.0224(8) 0.0053(7) -0.0041(7) 0.0026(7)
C77 0.0301(10) 0.0298(10) 0.0275(9) 0.0102(8) -0.0099(7) -0.0021(8)
C78 0.0399(11) 0.0203(9) 0.0309(10) 0.0045(7) -0.0163(8) 0.0031(8)
C79 0.0404(11) 0.0262(9) 0.0223(9) 0.0023(7) -0.0083(8) 0.0097(8)
C80 0.0309(10) 0.0263(9) 0.0208(8) 0.0047(7) -0.0047(7) 0.0093(7)
C81 0.0223(9) 0.0256(9) 0.0240(8) 0.0072(7) 0.0023(7) 0.0067(7)
C82 0.0255(9) 0.0277(9) 0.0281(9) 0.0061(7) 0.0022(7) 0.0062(7)
C83 0.0236(10) 0.0350(10) 0.0391(11) 0.0087(9) -0.0030(8) 0.0018(8)
C84 0.0212(10) 0.0447(12) 0.0514(13) 0.0170(10) 0.0050(9) 0.0088(8)
C85 0.0293(10) 0.0404(11) 0.0400(11) 0.0113(9) 0.0114(8) 0.0163(8)
C86 0.0292(10) 0.0291(9) 0.0267(9) 0.0083(7) 0.0044(7) 0.0097(7)

loop_
_atom_type_symbol
_atom_type_description
_atom_type_scat_dispersion_real
_atom_type_scat_dispersion_imag
_atom_type_scat_source
C C 0.0181 0.0091 'International Tables Vol C Tables 4.2.6.8 and 6.1.1.4'
H H 0.0000 0.0000 'International Tables Vol C Tables 4.2.6.8 and 6.1.1.4'
N N 0.0311 0.0180 'International Tables Vol C Tables 4.2.6.8 and 6.1.1.4'

loop_
_geom_angle_atom_site_label_1
_geom_angle_atom_site_label_2
_geom_angle_atom_site_label_3
_geom_angle
_geom_angle_site_symmetry_1
_geom_angle_site_symmetry_3
_geom_angle_publ_flag
C3 N1 H1A 120.0 . . ?
C3 N1 H1B 120.0 . . ?
H1A N1 H1B 120.0 . . ?
C5 N2 H2A 120.0 . . ?
C5 N2 H2B 120.0 . . ?
H2A N2 H2B 120.0 . . ?
C6 C1 C2 118.96(14) . . ?
C6 C1 C7 121.60(13) . . ?
C2 C1 C7 119.01(14) . . ?
C1 C2 C3 120.74(15) . . ?
C1 C2 H2 119.6 . . ?
C3 C2 H2 119.6 . . ?
C4 C3 N1 120.85(15) . . ?
C4 C3 C2 119.52(15) . . ?
N1 C3 C2 119.55(15) . . ?
C3 C4 C5 120.19(15) . . ?
C3 C4 H4 119.9 . . ?
C5 C4 H4 119.9 . . ?
N2 C5 C4 120.13(15) . . ?
N2 C5 C6 120.04(15) . . ?
C4 C5 C6 119.80(15) . . ?
C1 C6 C5 120.48(15) . . ?
C1 C6 H6 119.8 . . ?
C5 C6 H6 119.8 . . ?
C1 C7 C21 108.72(12) . . ?
C1 C7 C9 115.92(12) . . ?
C21 C7 C9 107.14(12) . . ?
C1 C7 C15 118.77(13) . . ?
C21 C7 C15 105.45(11) . . ?
C9 C7 C15 99.76(11) . . ?
C26 C8 C14 107.62(12) . . ?
C26 C8 C20 106.20(12) . . ?
C14 C8 C20 103.33(12) . . ?
C26 C8 H8 113.0 . . ?
C14 C8 H8 113.0 . . ?
C20 C8 H8 113.0 . . ?
C10 C9 C14 118.98(14) . . ?
C10 C9 C7 127.06(14) . . ?
C14 C9 C7 113.28(13) . . ?
C9 C10 C11 119.74(15) . . ?
C9 C10 H10 120.1 . . ?
C11 C10 H10 120.1 . . ?
C12 C11 C10 121.00(15) . . ?
C12 C11 H11 119.5 . . ?
C10 C11 H11 119.5 . . ?
C11 C12 C13 119.71(15) . . ?
C11 C12 H12 120.1 . . ?
C13 C12 H12 120.1 . . ?
C14 C13 C12 119.41(15) . . ?
C14 C13 H13 120.3 . . ?
C12 C13 H13 120.3 . . ?
C13 C14 C9 121.02(14) . . ?
C13 C14 C8 124.75(14) . . ?
C9 C14 C8 113.74(13) . . ?
C16 C15 C20 118.46(14) . . ?
C16 C15 C7 128.12(13) . . ?
C20 C15 C7 113.02(13) . . ?
C15 C16 C17 119.89(14) . . ?
C15 C16 H16 120.1 . . ?
C17 C16 H16 120.1 . . ?
C18 C17 C16 120.97(15) . . ?
C18 C17 H17 119.5 . . ?
C16 C17 H17 119.5 . . ?
C17 C18 C19 119.43(14) . . ?
C17 C18 H18 120.3 . . ?
C19 C18 H18 120.3 . . ?
C20 C19 C18 119.75(14) . . ?
C20 C19 H19 120.1 . . ?
C18 C19 H19 120.1 . . ?
C19 C20 C15 121.25(14) . . ?
C19 C20 C8 124.53(14) . . ?
C15 C20 C8 113.96(13) . . ?
C22 C21 C26 119.78(14) . . ?
C22 C21 C7 125.24(14) . . ?
C26 C21 C7 114.93(13) . . ?
C21 C22 C23 119.54(15) . . ?
C21 C22 H22 120.2 . . ?
C23 C22 H22 120.2 . . ?
C24 C23 C22 120.41(15) . . ?
C24 C23 H23 119.8 . . ?
C22 C23 H23 119.8 . . ?
C23 C24 C25 120.24(15) . . ?
C23 C24 H24 119.9 . . ?
C25 C24 H24 119.9 . . ?
C26 C25 C24 119.09(15) . . ?
C26 C25 H25 120.5 . . ?
C24 C25 H25 120.5 . . ?
C25 C26 C21 120.90(14) . . ?
C25 C26 C8 126.15(14) . . ?
C21 C26 C8 112.92(13) . . ?
C33 N3 H3A 120.0 . . ?
C33 N3 H3B 120.0 . . ?
H3A N3 H3B 120.0 . . ?
C35 N4 H4A 120.0 . . ?
C35 N4 H4B 120.0 . . ?
H4A N4 H4B 120.0 . . ?
C32 C31 C36 118.73(15) . . ?
C32 C31 C37 119.46(14) . . ?
C36 C31 C37 120.98(14) . . ?
C31 C32 C33 120.88(15) . . ?
C31 C32 H32 119.6 . . ?
C33 C32 H32 119.6 . . ?
C34 C33 C32 119.64(15) . . ?
C34 C33 N3 120.42(15) . . ?
C32 C33 N3 119.93(16) . . ?
C33 C34 C35 120.13(15) . . ?
C33 C34 H34 119.9 . . ?
C35 C34 H34 119.9 . . ?
C34 C35 N4 119.82(15) . . ?
C34 C35 C36 119.98(15) . . ?
N4 C35 C36 120.07(15) . . ?
C31 C36 C35 120.41(15) . . ?
C31 C36 H36 119.8 . . ?
C35 C36 H36 119.8 . . ?
C31 C37 C51 107.95(12) . . ?
C31 C37 C39 116.42(13) . . ?
C51 C37 C39 106.37(12) . . ?
C31 C37 C45 118.61(13) . . ?
C51 C37 C45 105.78(12) . . ?
C39 C37 C45 100.65(12) . . ?
C56 C38 C50 106.95(13) . . ?
C56 C38 C44 106.37(13) . . ?
C50 C38 C44 103.66(13) . . ?
C56 C38 H38 113.0 . . ?
C50 C38 H38 113.0 . . ?
C44 C38 H38 113.0 . . ?
C40 C39 C44 118.90(15) . . ?
C40 C39 C37 127.12(15) . . ?
C44 C39 C37 113.52(14) . . ?
C39 C40 C41 119.39(16) . . ?
C39 C40 H40 120.3 . . ?
C41 C40 H40 120.3 . . ?
C42 C41 C40 121.27(16) . . ?
C42 C41 H41 119.4 . . ?
C40 C41 H41 119.4 . . ?
C41 C42 C43 119.78(16) . . ?
C41 C42 H42 120.1 . . ?
C43 C42 H42 120.1 . . ?
C44 C43 C42 118.97(16) . . ?
C44 C43 H43 120.5 . . ?
C42 C43 H43 120.5 . . ?
C43 C44 C39 121.39(15) . . ?
C43 C44 C38 124.75(15) . . ?
C39 C44 C38 113.56(14) . . ?
C46 C45 C50 118.99(15) . . ?
C46 C45 C37 128.30(15) . . ?
C50 C45 C37 112.29(14) . . ?
C45 C46 C47 120.20(16) . . ?
C45 C46 H46 119.9 . . ?
C47 C46 H46 119.9 . . ?
C48 C47 C46 120.22(16) . . ?
C48 C47 H47 119.9 . . ?
C46 C47 H47 119.9 . . ?
C47 C48 C49 120.07(16) . . ?
C47 C48 H48 120.0 . . ?
C49 C48 H48 120.0 . . ?
C50 C49 C48 120.06(16) . . ?
C50 C49 H49 120.0 . . ?
C48 C49 H49 120.0 . . ?
C49 C50 C45 120.44(16) . . ?
C49 C50 C38 124.56(15) . . ?
C45 C50 C38 114.61(14) . . ?
C52 C51 C56 119.85(15) . . ?
C52 C51 C37 125.33(15) . . ?
C56 C51 C37 114.82(14) . . ?
C53 C52 C51 119.33(16) . . ?
C53 C52 H52 120.3 . . ?
C51 C52 H52 120.3 . . ?
C54 C53 C52 120.56(15) . . ?
C54 C53 H53 119.7 . . ?
C52 C53 H53 119.7 . . ?
C53 C54 C55 120.33(16) . . ?
C53 C54 H54 119.8 . . ?
C55 C54 H54 119.8 . . ?
C56 C55 C54 119.12(16) . . ?
C56 C55 H55 120.4 . . ?
C54 C55 H55 120.4 . . ?
C55 C56 C51 120.74(15) . . ?
C55 C56 C38 126.33(15) . . ?
C51 C56 C38 112.91(14) . . ?
C63 N5 H5A 120.0 . . ?
C63 N5 H5B 120.0 . . ?
H5A N5 H5B 120.0 . . ?
C65 N6 H6A 120.0 . . ?
C65 N6 H6B 120.0 . . ?
H6A N6 H6B 120.0 . . ?
C62 C61 C66 118.58(16) . . ?
C62 C61 C67 122.70(15) . . ?
C66 C61 C67 117.67(15) . . ?
C61 C62 C63 120.39(16) . . ?
C61 C62 H62 119.8 . . ?
C63 C62 H62 119.8 . . ?
C64 C63 N5 119.66(16) . . ?
C64 C63 C62 120.14(16) . . ?
N5 C63 C62 120.05(17) . . ?
C63 C64 C65 119.71(16) . . ?
C63 C64 H64 120.1 . . ?
C65 C64 H64 120.1 . . ?
C64 C65 C66 119.92(16) . . ?
C64 C65 N6 120.78(16) . . ?
C66 C65 N6 119.27(16) . . ?
C65 C66 C61 121.06(16) . . ?
C65 C66 H66 119.5 . . ?
C61 C66 H66 119.5 . . ?
C61 C67 C81 106.94(13) . . ?
C61 C67 C69 119.57(14) . . ?
C81 C67 C69 105.85(13) . . ?
C61 C67 C75 116.40(14) . . ?
C81 C67 C75 105.99(13) . . ?
C69 C67 C75 100.95(13) . . ?
C86 C68 C80 106.74(14) . . ?
C86 C68 C74 106.49(14) . . ?
C80 C68 C74 104.26(15) . . ?
C86 C68 H68 112.9 . . ?
C80 C68 H68 112.9 . . ?
C74 C68 H68 112.9 . . ?
C70 C69 C74 118.55(15) . . ?
C70 C69 C67 128.15(15) . . ?
C74 C69 C67 112.99(14) . . ?
C69 C70 C71 120.14(16) . . ?
C69 C70 H70 119.9 . . ?
C71 C70 H70 119.9 . . ?
C72 C71 C70 120.48(16) . . ?
C72 C71 H71 119.8 . . ?
C70 C71 H71 119.8 . . ?
C71 C72 C73 120.14(16) . . ?
C71 C72 H72 119.9 . . ?
C73 C72 H72 119.9 . . ?
C74 C73 C72 119.57(17) . . ?
C74 C73 H73 120.2 . . ?
C72 C73 H73 120.2 . . ?
C73 C74 C69 121.03(16) . . ?
C73 C74 C68 124.95(16) . . ?
C69 C74 C68 113.71(15) . . ?
C76 C75 C80 119.04(16) . . ?
C76 C75 C67 127.66(16) . . ?
C80 C75 C67 113.16(16) . . ?
C75 C76 C77 120.04(17) . . ?
C75 C76 H76 120.0 . . ?
C77 C76 H76 120.0 . . ?
C78 C77 C76 120.35(19) . . ?
C78 C77 H77 119.8 . . ?
C76 C77 H77 119.8 . . ?
C77 C78 C79 120.00(17) . . ?
C77 C78 H78 120.0 . . ?
C79 C78 H78 120.0 . . ?
C80 C79 C78 119.76(18) . . ?
C80 C79 H79 120.1 . . ?
C78 C79 H79 120.1 . . ?
C79 C80 C75 120.64(18) . . ?
C79 C80 C68 125.47(17) . . ?
C75 C80 C68 113.84(16) . . ?
C82 C81 C86 119.87(16) . . ?
C82 C81 C67 125.47(15) . . ?
C86 C81 C67 114.65(15) . . ?
C81 C82 C83 119.45(17) . . ?
C81 C82 H82 120.3 . . ?
C83 C82 H82 120.3 . . ?
C84 C83 C82 120.42(18) . . ?
C84 C83 H83 119.8 . . ?
C82 C83 H83 119.8 . . ?
C83 C84 C85 120.23(18) . . ?
C83 C84 H84 119.9 . . ?
C85 C84 H84 119.9 . . ?
C86 C85 C84 119.46(18) . . ?
C86 C85 H85 120.3 . . ?
C84 C85 H85 120.3 . . ?
C85 C86 C81 120.56(18) . . ?
C85 C86 C68 126.47(17) . . ?
C81 C86 C68 112.96(16) . . ?

loop_
_geom_bond_atom_site_label_1
_geom_bond_atom_site_label_2
_geom_bond_distance
_geom_bond_site_symmetry_2
_geom_bond_publ_flag
N1 C3 1.400(2) . ?
N1 H1A 0.8800 . ?
N1 H1B 0.8800 . ?
N2 C5 1.392(2) . ?
N2 H2A 0.8800 . ?
N2 H2B 0.8800 . ?
C1 C6 1.393(2) . ?
C1 C2 1.397(2) . ?
C1 C7 1.525(2) . ?
C2 C3 1.402(2) . ?
C2 H2 0.9500 . ?
C3 C4 1.391(2) . ?
C4 C5 1.394(2) . ?
C4 H4 0.9500 . ?
C5 C6 1.401(2) . ?
C6 H6 0.9500 . ?
C7 C21 1.544(2) . ?
C7 C9 1.554(2) . ?
C7 C15 1.557(2) . ?
C8 C26 1.511(2) . ?
C8 C14 1.524(2) . ?
C8 C20 1.527(2) . ?
C8 H8 1.0000 . ?
C9 C10 1.388(2) . ?
C9 C14 1.409(2) . ?
C10 C11 1.393(2) . ?
C10 H10 0.9500 . ?
C11 C12 1.385(2) . ?
C11 H11 0.9500 . ?
C12 C13 1.396(2) . ?
C12 H12 0.9500 . ?
C13 C14 1.383(2) . ?
C13 H13 0.9500 . ?
C15 C16 1.388(2) . ?
C15 C20 1.406(2) . ?
C16 C17 1.398(2) . ?
C16 H16 0.9500 . ?
C17 C18 1.384(2) . ?
C17 H17 0.9500 . ?
C18 C19 1.389(2) . ?
C18 H18 0.9500 . ?
C19 C20 1.383(2) . ?
C19 H19 0.9500 . ?
C21 C22 1.387(2) . ?
C21 C26 1.398(2) . ?
C22 C23 1.394(2) . ?
C22 H22 0.9500 . ?
C23 C24 1.391(2) . ?
C23 H23 0.9500 . ?
C24 C25 1.395(2) . ?
C24 H24 0.9500 . ?
C25 C26 1.386(2) . ?
C25 H25 0.9500 . ?
N3 C33 1.402(2) . ?
N3 H3A 0.8800 . ?
N3 H3B 0.8800 . ?
N4 C35 1.396(2) . ?
N4 H4A 0.8800 . ?
N4 H4B 0.8800 . ?
C31 C32 1.396(2) . ?
C31 C36 1.399(2) . ?
C31 C37 1.526(2) . ?
C32 C33 1.398(2) . ?
C32 H32 0.9500 . ?
C33 C34 1.389(2) . ?
C34 C35 1.390(2) . ?
C34 H34 0.9500 . ?
C35 C36 1.399(2) . ?
C36 H36 0.9500 . ?
C37 C51 1.547(2) . ?
C37 C39 1.554(2) . ?
C37 C45 1.560(2) . ?
C38 C56 1.515(2) . ?
C38 C50 1.525(2) . ?
C38 C44 1.526(2) . ?
C38 H38 1.0000 . ?
C39 C40 1.389(2) . ?
C39 C44 1.403(2) . ?
C40 C41 1.394(2) . ?
C40 H40 0.9500 . ?
C41 C42 1.382(3) . ?
C41 H41 0.9500 . ?
C42 C43 1.394(3) . ?
C42 H42 0.9500 . ?
C43 C44 1.386(2) . ?
C43 H43 0.9500 . ?
C45 C46 1.388(2) . ?
C45 C50 1.408(2) . ?
C46 C47 1.401(2) . ?
C46 H46 0.9500 . ?
C47 C48 1.381(3) . ?
C47 H47 0.9500 . ?
C48 C49 1.390(3) . ?
C48 H48 0.9500 . ?
C49 C50 1.385(2) . ?
C49 H49 0.9500 . ?
C51 C52 1.393(2) . ?
C51 C56 1.396(2) . ?
C52 C53 1.392(2) . ?
C52 H52 0.9500 . ?
C53 C54 1.387(3) . ?
C53 H53 0.9500 . ?
C54 C55 1.394(3) . ?
C54 H54 0.9500 . ?
C55 C56 1.387(2) . ?
C55 H55 0.9500 . ?
N5 C63 1.397(2) . ?
N5 H5A 0.8800 . ?
N5 H5B 0.8800 . ?
N6 C65 1.401(2) . ?
N6 H6A 0.8800 . ?
N6 H6B 0.8800 . ?
C61 C62 1.396(2) . ?
C61 C66 1.396(2) . ?
C61 C67 1.524(2) . ?
C62 C63 1.404(2) . ?
C62 H62 0.9500 . ?
C63 C64 1.389(3) . ?
C64 C65 1.390(3) . ?
C64 H64 0.9500 . ?
C65 C66 1.394(2) . ?
C66 H66 0.9500 . ?
C67 C81 1.551(2) . ?
C67 C69 1.552(2) . ?
C67 C75 1.561(2) . ?
C68 C86 1.518(3) . ?
C68 C80 1.523(3) . ?
C68 C74 1.526(2) . ?
C68 H68 1.0000 . ?
C69 C70 1.389(2) . ?
C69 C74 1.413(2) . ?
C70 C71 1.397(2) . ?
C70 H70 0.9500 . ?
C71 C72 1.386(3) . ?
C71 H71 0.9500 . ?
C72 C73 1.388(3) . ?
C72 H72 0.9500 . ?
C73 C74 1.385(2) . ?
C73 H73 0.9500 . ?
C75 C76 1.384(3) . ?
C75 C80 1.403(2) . ?
C76 C77 1.403(3) . ?
C76 H76 0.9500 . ?
C77 C78 1.379(3) . ?
C77 H77 0.9500 . ?
C78 C79 1.392(3) . ?
C78 H78 0.9500 . ?
C79 C80 1.388(3) . ?
C79 H79 0.9500 . ?
C81 C82 1.392(3) . ?
C81 C86 1.395(2) . ?
C82 C83 1.394(3) . ?
C82 H82 0.9500 . ?
C83 C84 1.382(3) . ?
C83 H83 0.9500 . ?
C84 C85 1.396(3) . ?
C84 H84 0.9500 . ?
C85 C86 1.382(3) . ?
C85 H85 0.9500 . ?

loop_
_geom_torsion_atom_site_label_1
_geom_torsion_atom_site_label_2
_geom_torsion_atom_site_label_3
_geom_torsion_atom_site_label_4
_geom_torsion
_geom_torsion_site_symmetry_1
_geom_torsion_site_symmetry_2
_geom_torsion_site_symmetry_3
_geom_torsion_site_symmetry_4
_geom_torsion_publ_flag
C6 C1 C2 C3 3.5(2) . . . . ?
C7 C1 C2 C3 176.13(14) . . . . ?
C1 C2 C3 C4 1.3(2) . . . . ?
C1 C2 C3 N1 178.06(15) . . . . ?
N1 C3 C4 C5 -179.94(15) . . . . ?
C2 C3 C4 C5 -3.2(2) . . . . ?
C3 C4 C5 N2 -177.71(15) . . . . ?
C3 C4 C5 C6 0.3(2) . . . . ?
C2 C1 C6 C5 -6.5(2) . . . . ?
C7 C1 C6 C5 -178.88(14) . . . . ?
N2 C5 C6 C1 -177.36(15) . . . . ?
C4 C5 C6 C1 4.6(2) . . . . ?
C6 C1 C7 C21 90.74(16) . . . . ?
C2 C1 C7 C21 -81.67(16) . . . . ?
C6 C1 C7 C9 -148.54(14) . . . . ?
C2 C1 C7 C9 39.05(19) . . . . ?
C6 C1 C7 C15 -29.7(2) . . . . ?
C2 C1 C7 C15 157.86(13) . . . . ?
C1 C7 C9 C10 18.2(2) . . . . ?
C21 C7 C9 C10 139.73(15) . . . . ?
C15 C7 C9 C10 -110.64(16) . . . . ?
C1 C7 C9 C14 -171.47(13) . . . . ?
C21 C7 C9 C14 -49.91(16) . . . . ?
C15 C7 C9 C14 59.72(15) . . . . ?
C14 C9 C10 C11 3.1(2) . . . . ?
C7 C9 C10 C11 173.00(15) . . . . ?
C9 C10 C11 C12 0.2(2) . . . . ?
C10 C11 C12 C13 -3.0(3) . . . . ?
C11 C12 C13 C14 2.4(2) . . . . ?
C12 C13 C14 C9 1.0(2) . . . . ?
C12 C13 C14 C8 -170.48(15) . . . . ?
C10 C9 C14 C13 -3.7(2) . . . . ?
C7 C9 C14 C13 -174.95(13) . . . . ?
C10 C9 C14 C8 168.61(13) . . . . ?
C7 C9 C14 C8 -2.61(18) . . . . ?
C26 C8 C14 C13 -131.63(15) . . . . ?
C20 C8 C14 C13 116.28(16) . . . . ?
C26 C8 C14 C9 56.36(16) . . . . ?
C20 C8 C14 C9 -55.74(16) . . . . ?
C1 C7 C15 C16 -14.8(2) . . . . ?
C21 C7 C15 C16 -136.88(15) . . . . ?
C9 C7 C15 C16 112.15(16) . . . . ?
C1 C7 C15 C20 172.69(13) . . . . ?
C21 C7 C15 C20 50.57(16) . . . . ?
C9 C7 C15 C20 -60.40(15) . . . . ?
C20 C15 C16 C17 -5.3(2) . . . . ?
C7 C15 C16 C17 -177.45(14) . . . . ?
C15 C16 C17 C18 1.7(2) . . . . ?
C16 C17 C18 C19 2.2(2) . . . . ?
C17 C18 C19 C20 -2.5(2) . . . . ?
C18 C19 C20 C15 -1.2(2) . . . . ?
C18 C19 C20 C8 172.71(14) . . . . ?
C16 C15 C20 C19 5.1(2) . . . . ?
C7 C15 C20 C19 178.40(13) . . . . ?
C16 C15 C20 C8 -169.45(13) . . . . ?
C7 C15 C20 C8 3.89(18) . . . . ?
C26 C8 C20 C19 127.62(15) . . . . ?
C14 C8 C20 C19 -119.25(15) . . . . ?
C26 C8 C20 C15 -58.08(16) . . . . ?
C14 C8 C20 C15 55.05(16) . . . . ?
C1 C7 C21 C22 -5.2(2) . . . . ?
C9 C7 C21 C22 -131.14(15) . . . . ?
C15 C7 C21 C22 123.23(15) . . . . ?
C1 C7 C21 C26 177.34(13) . . . . ?
C9 C7 C21 C26 51.35(16) . . . . ?
C15 C7 C21 C26 -54.27(16) . . . . ?
C26 C21 C22 C23 -0.1(2) . . . . ?
C7 C21 C22 C23 -177.50(14) . . . . ?
C21 C22 C23 C24 -1.4(2) . . . . ?
C22 C23 C24 C25 1.5(2) . . . . ?
C23 C24 C25 C26 0.0(2) . . . . ?
C24 C25 C26 C21 -1.5(2) . . . . ?
C24 C25 C26 C8 176.22(14) . . . . ?
C22 C21 C26 C25 1.6(2) . . . . ?
C7 C21 C26 C25 179.25(13) . . . . ?
C22 C21 C26 C8 -176.42(13) . . . . ?
C7 C21 C26 C8 1.24(18) . . . . ?
C14 C8 C26 C25 126.76(16) . . . . ?
C20 C8 C26 C25 -123.10(16) . . . . ?
C14 C8 C26 C21 -55.34(16) . . . . ?
C20 C8 C26 C21 54.79(16) . . . . ?
C36 C31 C32 C33 4.3(2) . . . . ?
C37 C31 C32 C33 173.93(14) . . . . ?
C31 C32 C33 C34 -0.4(2) . . . . ?
C31 C32 C33 N3 177.92(15) . . . . ?
C32 C33 C34 C35 -3.7(2) . . . . ?
N3 C33 C34 C35 177.95(15) . . . . ?
C33 C34 C35 N4 -172.05(15) . . . . ?
C33 C34 C35 C36 3.9(2) . . . . ?
C32 C31 C36 C35 -4.1(2) . . . . ?
C37 C31 C36 C35 -173.60(14) . . . . ?
C34 C35 C36 C31 0.1(2) . . . . ?
N4 C35 C36 C31 176.02(14) . . . . ?
C32 C31 C37 C51 -83.35(17) . . . . ?
C36 C31 C37 C51 86.02(17) . . . . ?
C32 C31 C37 C39 36.1(2) . . . . ?
C36 C31 C37 C39 -154.52(14) . . . . ?
C32 C31 C37 C45 156.50(14) . . . . ?
C36 C31 C37 C45 -34.1(2) . . . . ?
C31 C37 C39 C40 17.9(2) . . . . ?
C51 C37 C39 C40 138.20(16) . . . . ?
C45 C37 C39 C40 -111.70(17) . . . . ?
C31 C37 C39 C44 -169.96(13) . . . . ?
C51 C37 C39 C44 -49.66(17) . . . . ?
C45 C37 C39 C44 60.43(16) . . . . ?
C44 C39 C40 C41 5.1(2) . . . . ?
C37 C39 C40 C41 176.90(15) . . . . ?
C39 C40 C41 C42 -0.9(3) . . . . ?
C40 C41 C42 C43 -3.4(3) . . . . ?
C41 C42 C43 C44 3.2(3) . . . . ?
C42 C43 C44 C39 1.2(2) . . . . ?
C42 C43 C44 C38 -172.18(16) . . . . ?
C40 C39 C44 C43 -5.4(2) . . . . ?
C37 C39 C44 C43 -178.21(14) . . . . ?
C40 C39 C44 C38 168.68(14) . . . . ?
C37 C39 C44 C38 -4.16(19) . . . . ?
C56 C38 C44 C43 -127.98(17) . . . . ?
C50 C38 C44 C43 119.43(17) . . . . ?
C56 C38 C44 C39 58.20(18) . . . . ?
C50 C38 C44 C39 -54.39(17) . . . . ?
C31 C37 C45 C46 -14.3(2) . . . . ?
C51 C37 C45 C46 -135.52(16) . . . . ?
C39 C37 C45 C46 113.93(17) . . . . ?
C31 C37 C45 C50 173.37(13) . . . . ?
C51 C37 C45 C50 52.12(16) . . . . ?
C39 C37 C45 C50 -58.44(16) . . . . ?
C50 C45 C46 C47 -2.0(2) . . . . ?
C37 C45 C46 C47 -173.89(15) . . . . ?
C45 C46 C47 C48 1.1(2) . . . . ?
C46 C47 C48 C49 0.2(2) . . . . ?
C47 C48 C49 C50 -0.7(2) . . . . ?
C48 C49 C50 C45 -0.2(2) . . . . ?
C48 C49 C50 C38 172.26(15) . . . . ?
C46 C45 C50 C49 1.5(2) . . . . ?
C37 C45 C50 C49 174.69(14) . . . . ?
C46 C45 C50 C38 -171.66(14) . . . . ?
C37 C45 C50 C38 1.49(19) . . . . ?
C56 C38 C50 C49 131.11(16) . . . . ?
C44 C38 C50 C49 -116.72(17) . . . . ?
C56 C38 C50 C45 -56.02(17) . . . . ?
C44 C38 C50 C45 56.15(17) . . . . ?
C31 C37 C51 C52 -2.5(2) . . . . ?
C39 C37 C51 C52 -128.11(16) . . . . ?
C45 C37 C51 C52 125.45(16) . . . . ?
C31 C37 C51 C56 177.70(13) . . . . ?
C39 C37 C51 C56 52.07(17) . . . . ?
C45 C37 C51 C56 -54.38(17) . . . . ?
C56 C51 C52 C53 -0.9(2) . . . . ?
C37 C51 C52 C53 179.26(15) . . . . ?
C51 C52 C53 C54 -1.3(2) . . . . ?
C52 C53 C54 C55 2.2(3) . . . . ?
C53 C54 C55 C56 -0.7(3) . . . . ?
C54 C55 C56 C51 -1.5(2) . . . . ?
C54 C55 C56 C38 179.99(16) . . . . ?
C52 C51 C56 C55 2.4(2) . . . . ?
C37 C51 C56 C55 -177.79(15) . . . . ?
C52 C51 C56 C38 -178.96(14) . . . . ?
C37 C51 C56 C38 0.9(2) . . . . ?
C50 C38 C56 C55 -127.19(17) . . . . ?
C44 C38 C56 C55 122.51(18) . . . . ?
C50 C38 C56 C51 54.23(18) . . . . ?
C44 C38 C56 C51 -56.07(18) . . . . ?
C66 C61 C62 C63 4.1(2) . . . . ?
C67 C61 C62 C63 172.18(15) . . . . ?
C61 C62 C63 C64 -1.4(3) . . . . ?
C61 C62 C63 N5 -176.87(16) . . . . ?
N5 C63 C64 C65 172.61(17) . . . . ?
C62 C63 C64 C65 -2.9(3) . . . . ?
C63 C64 C65 C66 4.3(3) . . . . ?
C63 C64 C65 N6 -177.53(16) . . . . ?
C64 C65 C66 C61 -1.5(3) . . . . ?
N6 C65 C66 C61 -179.69(16) . . . . ?
C62 C61 C66 C65 -2.7(2) . . . . ?
C67 C61 C66 C65 -171.35(15) . . . . ?
C62 C61 C67 C81 -90.18(18) . . . . ?
C66 C61 C67 C81 77.95(18) . . . . ?
C62 C61 C67 C69 29.9(2) . . . . ?
C66 C61 C67 C69 -161.97(15) . . . . ?
C62 C61 C67 C75 151.61(15) . . . . ?
C66 C61 C67 C75 -40.3(2) . . . . ?
C61 C67 C69 C70 14.7(3) . . . . ?
C81 C67 C69 C70 135.34(18) . . . . ?
C75 C67 C69 C70 -114.37(19) . . . . ?
C61 C67 C69 C74 -171.90(15) . . . . ?
C81 C67 C69 C74 -51.27(18) . . . . ?
C75 C67 C69 C74 59.01(18) . . . . ?
C74 C69 C70 C71 3.4(3) . . . . ?
C67 C69 C70 C71 176.42(16) . . . . ?
C69 C70 C71 C72 -2.0(3) . . . . ?
C70 C71 C72 C73 -0.3(3) . . . . ?
C71 C72 C73 C74 1.0(3) . . . . ?
C72 C73 C74 C69 0.5(3) . . . . ?
C72 C73 C74 C68 -172.67(17) . . . . ?
C70 C69 C74 C73 -2.7(3) . . . . ?
C67 C69 C74 C73 -176.75(16) . . . . ?
C70 C69 C74 C68 171.24(16) . . . . ?
C67 C69 C74 C68 -2.8(2) . . . . ?
C86 C68 C74 C73 -128.98(19) . . . . ?
C80 C68 C74 C73 118.37(19) . . . . ?
C86 C68 C74 C69 57.4(2) . . . . ?
C80 C68 C74 C69 -55.26(19) . . . . ?
C61 C67 C75 C76 -14.7(2) . . . . ?
C81 C67 C75 C76 -133.41(17) . . . . ?
C69 C67 C75 C76 116.41(18) . . . . ?
C61 C67 C75 C80 169.64(14) . . . . ?
C81 C67 C75 C80 50.92(18) . . . . ?
C69 C67 C75 C80 -59.26(17) . . . . ?
C80 C75 C76 C77 -5.0(2) . . . . ?
C67 C75 C76 C77 179.57(15) . . . . ?
C75 C76 C77 C78 2.4(2) . . . . ?
C76 C77 C78 C79 1.1(3) . . . . ?
C77 C78 C79 C80 -1.8(3) . . . . ?
C78 C79 C80 C75 -0.8(3) . . . . ?
C78 C79 C80 C68 176.37(16) . . . . ?
C76 C75 C80 C79 4.2(2) . . . . ?
C67 C75 C80 C79 -179.68(15) . . . . ?
C76 C75 C80 C68 -173.27(15) . . . . ?
C67 C75 C80 C68 2.8(2) . . . . ?
C86 C68 C80 C79 125.38(18) . . . . ?
C74 C68 C80 C79 -122.15(18) . . . . ?
C86 C68 C80 C75 -57.25(18) . . . . ?
C74 C68 C80 C75 55.22(18) . . . . ?
C61 C67 C81 C82 3.2(2) . . . . ?
C69 C67 C81 C82 -125.30(18) . . . . ?
C75 C67 C81 C82 128.02(18) . . . . ?
C61 C67 C81 C86 -177.69(15) . . . . ?
C69 C67 C81 C86 53.79(19) . . . . ?
C75 C67 C81 C86 -52.88(19) . . . . ?
C86 C81 C82 C83 0.2(3) . . . . ?
C67 C81 C82 C83 179.28(17) . . . . ?
C81 C82 C83 C84 0.4(3) . . . . ?
C82 C83 C84 C85 -0.3(3) . . . . ?
C83 C84 C85 C86 -0.4(3) . . . . ?
C84 C85 C86 C81 1.1(3) . . . . ?
C84 C85 C86 C68 -178.80(19) . . . . ?
C82 C81 C86 C85 -1.0(3) . . . . ?
C67 C81 C86 C85 179.86(17) . . . . ?
C82 C81 C86 C68 178.90(16) . . . . ?
C67 C81 C86 C68 -0.3(2) . . . . ?
C80 C68 C86 C85 -124.5(2) . . . . ?
C74 C68 C86 C85 124.5(2) . . . . ?
C80 C68 C86 C81 55.57(19) . . . . ?
C74 C68 C86 C81 -55.4(2) . . . . ?
